data_4504686
loop_
_publ_author_name
'Wen, Lili'
'Li, Yizhi'
'Lu, Zhenda'
'Lin, Jianguo'
'Duan, Chunying'
'Meng, Qingjin'

_publ_section_title
;
 Syntheses and Structures of Four d10Metal&#x2212;Organic Frameworks
 Assembled with Aromatic Polycarboxylate and bix [bix =
 1,4-Bis(imidazol-1-ylmethyl)benzene]
;
_journal_issue 2
_journal_name_full 'Crystal Growth &amp; Design'
_journal_page_first 530
_journal_paper_doi 10.1021/cg050458i
_journal_volume 6
_journal_year 2006
_chemical_formula_sum 'C72 H78 Cd3 N16 O22 S'
_chemical_formula_weight 1888.76
_chemical_name_systematic
; 
 ? 
;
_space_group_IT_number 2
_symmetry_cell_setting triclinic
_symmetry_space_group_name_Hall '-P 1'
_symmetry_space_group_name_H-M 'P -1'
_atom_sites_solution_hydrogens geom
_atom_sites_solution_primary direct
_atom_sites_solution_secondary difmap
_audit_creation_method SHELXL-97
_cell_angle_alpha 79.029(4)
_cell_angle_beta 86.325(4)
_cell_angle_gamma 78.211(4)
_cell_formula_units_Z 1
_cell_length_a 10.080(2)
_cell_length_b 13.063(3)
_cell_length_c 17.815(4)
_cell_measurement_reflns_used 800
_cell_measurement_temperature 293(2)
_cell_measurement_theta_max 22.51
_cell_measurement_theta_min 2.40
_cell_volume 2253.6(9)
_computing_cell_refinement SMART
_computing_data_collection 'SMART (Bruker, 2000)'
_computing_data_reduction 'SAINT (Bruker, 2000)'
_computing_molecular_graphics SHELXTL
_computing_publication_material SHELXTL
_computing_structure_refinement SHELXTL
_computing_structure_solution 'SHELXTL (Bruker, 2000)'
_diffrn_ambient_temperature 293(2)
_diffrn_measured_fraction_theta_full 0.975
_diffrn_measured_fraction_theta_max 0.975
_diffrn_radiation_monochromator graphite
_diffrn_radiation_source 'fine-focus sealed tube'
_diffrn_radiation_type MoK\a
_diffrn_radiation_wavelength 0.71073
_diffrn_reflns_av_R_equivalents 0.0227
_diffrn_reflns_av_sigmaI/netI 0.0785
_diffrn_reflns_limit_h_max 12
_diffrn_reflns_limit_h_min -12
_diffrn_reflns_limit_k_max 16
_diffrn_reflns_limit_k_min -11
_diffrn_reflns_limit_l_max 21
_diffrn_reflns_limit_l_min -19
_diffrn_reflns_number 12224
_diffrn_reflns_theta_full 26.00
_diffrn_reflns_theta_max 26.00
_diffrn_reflns_theta_min 2.06
_exptl_absorpt_coefficient_mu 0.798
_exptl_absorpt_correction_T_max 0.92
_exptl_absorpt_correction_T_min 0.89
_exptl_absorpt_correction_type multi-scan
_exptl_absorpt_process_details 'SADABS(Bruker, 2000)'
_exptl_crystal_colour colouress
_exptl_crystal_density_diffrn 1.392
_exptl_crystal_density_method 'not measured'
_exptl_crystal_description block
_exptl_crystal_F_000 958
_exptl_crystal_size_max 0.15
_exptl_crystal_size_mid 0.12
_exptl_crystal_size_min 0.10
_refine_diff_density_max 1.330
_refine_diff_density_min -1.027
_refine_diff_density_rms 0.071
_refine_ls_extinction_method none
_refine_ls_goodness_of_fit_ref 1.048
_refine_ls_hydrogen_treatment constr
_refine_ls_matrix_type fullcycle
_refine_ls_number_parameters 593
_refine_ls_number_reflns 8642
_refine_ls_number_restraints 0
_refine_ls_restrained_S_all 1.048
_refine_ls_R_factor_all 0.0727
_refine_ls_R_factor_gt 0.0444
_refine_ls_shift/su_max 0.000
_refine_ls_shift/su_mean 0.000
_refine_ls_structure_factor_coef Fsqd
_refine_ls_weighting_details 'calc w=1/[\s^2^(Fo^2^)+(0.03P)^2^] where P=(Fo^2^+2Fc^2^)/3'
_refine_ls_weighting_scheme calc
_refine_ls_wR_factor_gt 0.0727
_refine_ls_wR_factor_ref 0.0754
_reflns_number_gt 5971
_reflns_number_total 8642
_reflns_threshold_expression >2sigma(I)
_cod_data_source_file cg050458isi20051103_092223.cif
_cod_data_source_block 50617cm
_cod_depositor_comments
;
The following automatic conversions were performed:

'_symmetry_cell_setting' value 'Triclinic' changed to 'triclinic'
according to /home/saulius/struct/CIF-dictionaries/cif_core.dic
dictionary named 'cif_core.dic' version 2.4.1 from
2010-06-29.

'_exptl_absorpt_correction_type' value 'Multi-scan'
changed to 'multi-scan' according to
/home/saulius/struct/CIF-dictionaries/cif_core.dic dictionary named
'cif_core.dic' version 2.4.1 from 2010-06-29.

Automatic conversion script
Id: cif_fix_values 1715 2011-07-08 13:25:40Z adriana 
;
_cod_original_sg_symbol_H-M P-1
_cod_database_code 4504686

loop_
_symmetry_equiv_pos_as_xyz
'x, y, z'
'-x, -y, -z'

loop_
_atom_site_label
_atom_site_type_symbol
_atom_site_fract_x
_atom_site_fract_y
_atom_site_fract_z
_atom_site_U_iso_or_equiv
_atom_site_adp_type
_atom_site_occupancy
_atom_site_symmetry_multiplicity
_atom_site_calc_flag
_atom_site_refinement_flags
_atom_site_disorder_assembly
_atom_site_disorder_group
C1 C 0.1610(3) -0.4318(2) 0.49702(16) 0.0357(7) Uani 1 1 d . . .
H1 H 0.1486 -0.4995 0.5198 0.043 Uiso 1 1 calc R . .
C2 C 0.0585(3) -0.3499(2) 0.46684(17) 0.0358(7) Uani 1 1 d . . .
H2 H -0.0332 -0.3510 0.4650 0.043 Uiso 1 1 calc R . .
C3 C 0.2522(3) -0.2994(2) 0.45380(16) 0.0326(6) Uani 1 1 d . . .
H3 H 0.3172 -0.2573 0.4405 0.039 Uiso 1 1 calc R . .
C4 C 0.0554(4) -0.1609(2) 0.40317(19) 0.0454(8) Uani 1 1 d . . .
H4A H -0.0303 -0.1665 0.3841 0.054 Uiso 1 1 calc R . .
H4B H 0.1106 -0.1362 0.3595 0.054 Uiso 1 1 calc R . .
C5 C 0.0287(3) -0.0786(2) 0.45511(16) 0.0330(6) Uani 1 1 d . . .
C6 C -0.0155(3) 0.0257(2) 0.42356(18) 0.0422(7) Uani 1 1 d . . .
H6 H -0.0267 0.0448 0.3710 0.051 Uiso 1 1 calc R . .
C7 C 0.0438(4) -0.1035(3) 0.53131(19) 0.0467(8) Uani 1 1 d . . .
H7 H 0.0738 -0.1741 0.5541 0.056 Uiso 1 1 calc R . .
C8 C 0.4036(3) -0.6854(2) 0.43711(19) 0.0380(7) Uani 1 1 d . . .
H8 H 0.3686 -0.7073 0.4858 0.046 Uiso 1 1 calc R . .
C9 C 0.4621(3) -0.6819(2) 0.31688(19) 0.0364(7) Uani 1 1 d . . .
H9 H 0.4765 -0.6974 0.2678 0.044 Uiso 1 1 calc R . .
C10 C 0.4940(3) -0.5952(3) 0.34267(17) 0.0416(7) Uani 1 1 d . . .
H10 H 0.5346 -0.5427 0.3131 0.050 Uiso 1 1 calc R . .
C11 C 0.3584(3) -0.8382(2) 0.38258(18) 0.0379(7) Uani 1 1 d . . .
H11A H 0.2622 -0.8270 0.3955 0.045 Uiso 1 1 calc R . .
H11B H 0.3717 -0.8612 0.3335 0.045 Uiso 1 1 calc R . .
C12 C 0.4326(3) -0.9213(2) 0.44151(16) 0.0310(6) Uani 1 1 d . . .
C13 C 0.5723(3) -0.9455(2) 0.44597(16) 0.0368(7) Uani 1 1 d . . .
H13 H 0.6233 -0.9095 0.4086 0.044 Uiso 1 1 d R . .
C14 C 0.3627(3) -0.9778(2) 0.49873(17) 0.0384(7) Uani 1 1 d . . .
H14 H 0.2685 -0.9641 0.4982 0.046 Uiso 1 1 d R . .
C15 C 0.6129(3) -0.1987(2) 0.30419(17) 0.0379(7) Uani 1 1 d . . .
C16 C 0.4762(3) -0.1502(2) 0.28920(16) 0.0351(6) Uani 1 1 d . . .
H16 H 0.4068 -0.1876 0.3038 0.042 Uiso 1 1 calc R . .
C17 C 0.4488(3) -0.0451(2) 0.25199(18) 0.0384(7) Uani 1 1 d . . .
C18 C 0.3055(3) 0.0101(3) 0.23183(19) 0.0425(7) Uani 1 1 d . . .
C19 C 0.5511(3) 0.0111(2) 0.23342(19) 0.0424(7) Uani 1 1 d . . .
H19 H 0.5292 0.0823 0.2104 0.051 Uiso 1 1 calc R . .
C20 C 0.6878(3) -0.0354(2) 0.24803(17) 0.0367(7) Uani 1 1 d . . .
C21 C 0.7954(3) 0.0245(2) 0.22789(18) 0.0360(7) Uani 1 1 d . . .
C22 C 0.7143(3) -0.1432(3) 0.28444(19) 0.0425(8) Uani 1 1 d . . .
H22 H 0.8033 -0.1771 0.2952 0.051 Uiso 1 1 calc R . .
C23 C -0.1322(3) 0.2876(3) 0.27866(18) 0.0396(7) Uani 1 1 d . . .
H23 H -0.2131 0.2645 0.2768 0.048 Uiso 1 1 calc R . .
C24 C -0.1183(4) 0.3740(3) 0.30813(19) 0.0465(8) Uani 1 1 d . . .
H24 H -0.1862 0.4214 0.3285 0.056 Uiso 1 1 calc R . .
C25 C 0.0785(3) 0.2964(3) 0.26790(18) 0.0405(7) Uani 1 1 d . . .
H25 H 0.1710 0.2811 0.2566 0.049 Uiso 1 1 calc R . .
C26 C 0.0835(3) 0.45266(19) 0.32679(14) 0.0372(7) Uani 1 1 d . . .
H26A H 0.1757 0.4185 0.3405 0.045 Uiso 1 1 d R A .
H26B H 0.0358 0.4725 0.3725 0.045 Uiso 1 1 d R . .
C27 C 0.0843(3) 0.55246(19) 0.26822(14) 0.048(3) Uani 0.718(4) 1 d PR A 1
C28 C -0.0061(3) 0.58742(19) 0.20872(14) 0.0335(10) Uani 0.718(4) 1 d PR A 1
H28 H -0.0726 0.5492 0.2040 0.040 Uiso 0.718(4) 1 calc PR A 1
C29 C 0.0029(4) 0.6794(3) 0.1563(2) 0.0383(11) Uani 0.718(4) 1 d P A 1
H29 H -0.0606 0.7039 0.1180 0.046 Uiso 0.718(4) 1 calc PR A 1
C30 C 0.1040(11) 0.7350(8) 0.1599(9) 0.038(3) Uani 0.718(4) 1 d P A 1
C31 C 0.1947(4) 0.6999(3) 0.2226(2) 0.0326(10) Uani 0.718(4) 1 d P A 1
H31 H 0.2607 0.7382 0.2279 0.039 Uiso 0.718(4) 1 calc PR A 1
C32 C 0.1839(5) 0.6086(4) 0.2753(3) 0.0459(13) Uani 0.718(4) 1 d P A 1
H32 H 0.2436 0.5853 0.3155 0.055 Uiso 0.718(4) 1 calc PR A 1
C33 C 0.1227(3) 0.8334(3) 0.1071(2) 0.0445(8) Uani 1 1 d . . .
H33A H 0.1082 0.8930 0.1339 0.053 Uiso 1 1 d R A .
H33B H 0.2152 0.8237 0.0870 0.053 Uiso 1 1 d R . .
C34 C -0.1018(3) 0.8902(2) 0.04621(19) 0.0374(7) Uani 1 1 d . . .
H34 H -0.1538 0.9006 0.0901 0.045 Uiso 1 1 calc R A .
C35 C -0.1476(3) 0.9051(2) -0.02437(17) 0.0346(7) Uani 1 1 d . A .
H35 H -0.2377 0.9300 -0.0377 0.041 Uiso 1 1 calc R . .
C36 C 0.0625(3) 0.8520(3) -0.03011(19) 0.0433(8) Uani 1 1 d . . .
H36 H 0.1505 0.8313 -0.0485 0.052 Uiso 1 1 calc R A .
C27' C 0.116(3) 0.5432(15) 0.2599(10) 0.043(5) Uani 0.282(4) 1 d P A 2
C28' C 0.1880(13) 0.5310(9) 0.1921(6) 0.043(3) Uani 0.282(4) 1 d P A 2
H28' H 0.2276 0.4637 0.1827 0.052 Uiso 0.282(4) 1 calc PR A 2
C29' C 0.1999(10) 0.6198(8) 0.1396(6) 0.030(2) Uani 0.282(4) 1 d P A 2
H29' H 0.2435 0.6146 0.0925 0.037 Uiso 0.282(4) 1 calc PR A 2
C30' C 0.145(3) 0.718(3) 0.159(2) 0.045(8) Uani 0.282(4) 1 d P A 2
C31' C 0.0705(12) 0.7304(9) 0.2210(7) 0.038(3) Uani 0.282(4) 1 d P A 2
H31' H 0.0284 0.7979 0.2290 0.046 Uiso 0.282(4) 1 calc PR A 2
C32' C 0.0558(12) 0.6396(11) 0.2752(6) 0.043(3) Uani 0.282(4) 1 d P A 2
H32' H 0.0060 0.6458 0.3205 0.052 Uiso 0.282(4) 1 calc PR A 2
Cd1 Cd 0.5000 -0.5000 0.5000 0.04053(9) Uani 1 2 d S . .
Cd2 Cd 0.04291(2) 0.096561(19) 0.199011(14) 0.03874(7) Uani 1 1 d . . .
N1 N 0.2805(3) -0.4012(2) 0.48925(16) 0.0403(6) Uani 1 1 d . . .
N2 N 0.1229(3) -0.26561(19) 0.43996(15) 0.0363(6) Uani 1 1 d . . .
N3 N 0.4567(3) -0.5999(2) 0.41649(17) 0.0453(7) Uani 1 1 d . . .
N4 N 0.4067(3) -0.7376(2) 0.37715(17) 0.0425(7) Uani 1 1 d . . .
N5 N -0.0065(3) 0.2398(2) 0.25183(17) 0.0421(7) Uani 1 1 d . . .
N6 N 0.0215(3) 0.37552(19) 0.30102(16) 0.0363(6) Uani 1 1 d . A .
N7 N 0.0318(3) 0.8576(2) 0.04225(15) 0.0368(6) Uani 1 1 d . A .
N8 N -0.0448(3) 0.8789(2) -0.07355(16) 0.0478(7) Uani 1 1 d . . .
O1 O 0.5421(2) -0.35669(17) 0.39939(12) 0.0402(5) Uani 1 1 d . . .
O2 O 0.6749(2) -0.39309(17) 0.29018(12) 0.0417(6) Uani 1 1 d . . .
O3 O 0.7723(2) -0.34037(16) 0.39112(12) 0.0385(5) Uani 1 1 d . . .
O4 O 0.2127(2) -0.04222(18) 0.24743(12) 0.0417(5) Uani 1 1 d . . .
O5 O 0.2815(2) 0.10453(16) 0.20342(11) 0.0361(5) Uani 1 1 d . . .
O6 O 0.7687(2) 0.11818(17) 0.19456(12) 0.0384(5) Uani 1 1 d . . .
O7 O 0.9158(2) -0.02237(17) 0.24254(12) 0.0395(5) Uani 1 1 d . . .
O8 O 0.3762(4) 0.4799(3) 0.8369(2) 0.0341(9) Uani 0.50 1 d P . .
H8D H 0.3640 0.4280 0.8176 0.041 Uiso 0.50 1 d PR . .
H8C H 0.3060 0.5017 0.8629 0.051 Uiso 0.50 1 d PR . .
O9 O 1.0000 0.5000 1.0000 0.0392(7) Uani 1 2 d S . .
H9B H 1.0617 0.4584 0.9795 0.059 Uiso 0.50 1 d PR . .
H9C H 0.9250 0.4798 1.0001 0.059 Uiso 0.50 1 d PR . .
O10 O 0.2855(4) 0.3479(3) 0.0887(2) 0.0376(10) Uani 0.50 1 d P . .
H10B H 0.3323 0.3882 0.1023 0.056 Uiso 0.50 1 d PR . .
H10C H 0.2625 0.3063 0.1279 0.056 Uiso 0.50 1 d PR . .
O11 O 0.3267(4) 0.6759(3) 0.8931(2) 0.0386(10) Uani 0.50 1 d P . .
H11F H 0.3245 0.6582 0.8497 0.046 Uiso 0.50 1 d PR . .
H11D H 0.3297 0.7415 0.8869 0.058 Uiso 0.50 1 d PR . .
O12 O 0.4856(4) 0.9312(3) 1.0048(2) 0.0316(9) Uani 0.50 1 d P . .
H12A H 0.5069 0.9919 0.9913 0.047 Uiso 0.50 1 d PR . .
H12C H 0.4112 0.9315 0.9848 0.047 Uiso 0.50 1 d PR . .
O13 O 0.2849(2) 0.40860(16) 0.95322(11) 0.0350(5) Uani 1 1 d . . .
H13A H 0.2765 0.3443 0.9578 0.052 Uiso 1 1 d R . .
H13B H 0.3539 0.4114 0.9773 0.052 Uiso 1 1 d R . .
O14 O 0.5315(4) 0.7631(3) 0.0671(2) 0.0363(10) Uani 0.50 1 d P . .
H14D H 0.5182 0.7440 0.1149 0.044 Uiso 0.50 1 d PR . .
H14C H 0.5866 0.8056 0.0598 0.054 Uiso 0.50 1 d PR . .
S1 S 0.65503(14) -0.33415(11) 0.34923(9) 0.0325(3) Uani 0.50 1 d P . .

loop_
_atom_site_aniso_label
_atom_site_aniso_U_11
_atom_site_aniso_U_22
_atom_site_aniso_U_33
_atom_site_aniso_U_23
_atom_site_aniso_U_13
_atom_site_aniso_U_12
C1 0.0376(17) 0.0322(15) 0.0331(15) 0.0038(12) -0.0035(12) -0.0049(13)
C2 0.0320(16) 0.0394(16) 0.0413(16) -0.0119(13) -0.0125(12) -0.0112(13)
C3 0.0326(15) 0.0359(15) 0.0323(15) -0.0181(12) 0.0052(11) -0.0044(12)
C4 0.053(2) 0.0278(16) 0.048(2) -0.0003(13) -0.0119(15) 0.0067(14)
C5 0.0313(15) 0.0285(14) 0.0329(15) 0.0034(11) -0.0018(12) 0.0005(11)
C6 0.055(2) 0.0334(16) 0.0372(17) -0.0044(13) -0.0092(14) -0.0056(14)
C7 0.057(2) 0.0323(17) 0.0441(19) 0.0033(13) -0.0068(15) -0.0019(15)
C8 0.0304(16) 0.0344(16) 0.0495(18) -0.0058(13) -0.0135(13) -0.0049(12)
C9 0.0304(15) 0.0311(15) 0.0561(19) -0.0251(14) 0.0100(13) -0.0124(12)
C10 0.0389(17) 0.060(2) 0.0336(16) -0.0196(14) -0.0001(13) -0.0167(15)
C11 0.0400(17) 0.0413(17) 0.0410(17) -0.0144(13) -0.0146(13) -0.0174(13)
C12 0.0375(16) 0.0278(14) 0.0326(15) -0.0131(11) -0.0107(12) -0.0082(11)
C13 0.0385(17) 0.0344(16) 0.0331(16) 0.0154(12) -0.0070(12) -0.0152(13)
C14 0.0497(19) 0.0333(15) 0.0395(16) -0.0133(12) -0.0255(14) -0.0108(14)
C15 0.0394(17) 0.0283(15) 0.0413(17) 0.0047(12) -0.0019(13) -0.0055(13)
C16 0.0343(16) 0.0305(15) 0.0376(16) 0.0038(12) -0.0011(12) -0.0089(12)
C17 0.0390(17) 0.0315(16) 0.0408(17) -0.0003(13) -0.0018(13) -0.0037(13)
C18 0.0311(16) 0.0497(19) 0.0455(18) -0.0025(14) 0.0002(13) -0.0112(14)
C19 0.0330(16) 0.0325(16) 0.056(2) 0.0054(14) -0.0069(14) -0.0038(12)
C20 0.0355(16) 0.0300(15) 0.0430(17) -0.0007(12) -0.0056(13) -0.0070(12)
C21 0.0344(17) 0.0296(16) 0.0440(18) -0.0034(13) -0.0049(13) -0.0080(13)
C22 0.0327(17) 0.0456(19) 0.0435(19) 0.0047(15) -0.0062(14) -0.0050(14)
C23 0.0347(17) 0.0465(19) 0.0413(18) -0.0197(14) 0.0019(13) -0.0061(14)
C24 0.058(2) 0.043(2) 0.0355(18) -0.0130(14) -0.0034(16) 0.0051(16)
C25 0.0356(18) 0.0394(18) 0.0435(19) -0.0013(14) -0.0037(14) -0.0052(14)
C26 0.0317(16) 0.0307(16) 0.0475(18) 0.0050(13) -0.0132(13) -0.0093(13)
C27 0.059(6) 0.039(5) 0.049(5) -0.019(3) -0.008(3) -0.009(4)
C28 0.033(2) 0.031(2) 0.035(2) 0.0128(17) -0.0136(18) -0.0177(18)
C29 0.033(2) 0.040(2) 0.039(2) 0.0113(19) -0.0203(19) -0.0120(19)
C30 0.034(6) 0.030(4) 0.046(5) 0.020(4) -0.024(5) -0.017(4)
C31 0.041(3) 0.029(2) 0.033(2) -0.0080(17) -0.0081(19) -0.0156(18)
C32 0.047(3) 0.046(3) 0.052(3) -0.001(2) -0.019(2) -0.030(2)
C33 0.042(2) 0.0346(18) 0.055(2) 0.0124(15) -0.0180(16) -0.0166(15)
C34 0.0356(18) 0.0356(17) 0.0467(19) -0.0035(14) 0.0078(14) -0.0269(14)
C35 0.0302(16) 0.0308(15) 0.0388(17) -0.0017(12) 0.0133(13) -0.0055(12)
C36 0.0353(18) 0.048(2) 0.048(2) 0.0095(15) -0.0101(15) -0.0254(15)
C27' 0.036(7) 0.043(11) 0.042(10) 0.003(7) -0.012(7) 0.008(7)
C28' 0.064(9) 0.035(6) 0.028(6) -0.004(5) 0.015(5) -0.008(5)
C29' 0.022(5) 0.039(6) 0.029(5) -0.011(4) 0.008(4) -0.003(4)
C30' 0.031(15) 0.049(11) 0.042(10) 0.008(7) -0.014(11) 0.014(9)
C31' 0.040(7) 0.028(6) 0.037(7) 0.008(5) -0.001(5) 0.001(5)
C32' 0.038(7) 0.066(10) 0.028(6) -0.005(6) -0.004(5) -0.019(6)
Cd1 0.03700(19) 0.03113(18) 0.0503(2) -0.00329(15) -0.00628(15) -0.00163(14)
Cd2 0.03432(13) 0.03642(13) 0.04145(14) 0.00178(10) -0.00281(10) -0.00530(10)
N1 0.0315(14) 0.0381(15) 0.0488(16) -0.0003(12) -0.0036(12) -0.0073(12)
N2 0.0373(15) 0.0258(13) 0.0398(15) -0.0010(11) -0.0035(11) 0.0040(11)
N3 0.0479(18) 0.0380(15) 0.0517(17) -0.0104(13) -0.0071(14) -0.0085(13)
N4 0.0374(15) 0.0352(15) 0.0568(18) -0.0070(12) -0.0235(13) -0.0062(11)
N5 0.0309(15) 0.0372(15) 0.0573(18) -0.0109(13) 0.0009(12) -0.0029(12)
N6 0.0329(14) 0.0280(13) 0.0494(16) -0.0004(11) -0.0110(11) -0.0123(11)
N7 0.0342(15) 0.0315(14) 0.0414(15) 0.0110(11) -0.0086(11) -0.0130(11)
N8 0.0509(19) 0.0459(17) 0.0420(17) 0.0053(13) -0.0004(14) -0.0112(14)
O1 0.0402(12) 0.0369(12) 0.0360(12) 0.0114(9) 0.0050(9) -0.0087(10)
O2 0.0416(13) 0.0405(13) 0.0348(12) 0.0132(10) 0.0155(9) -0.0131(10)
O3 0.0351(12) 0.0402(12) 0.0345(11) 0.0170(9) -0.0116(9) -0.0126(10)
O4 0.0406(13) 0.0446(13) 0.0334(12) 0.0162(10) -0.0141(9) -0.0114(10)
O5 0.0341(12) 0.0325(11) 0.0348(12) 0.0086(9) -0.0096(9) -0.0016(9)
O6 0.0329(12) 0.0422(13) 0.0388(12) 0.0030(10) -0.0011(9) -0.0138(9)
O7 0.0341(12) 0.0439(12) 0.0376(12) 0.0108(9) -0.0105(9) -0.0152(10)
O8 0.032(2) 0.033(2) 0.039(2) -0.0124(18) -0.0165(18) -0.0029(17)
O9 0.0358(17) 0.0396(17) 0.0380(17) -0.0008(13) -0.0043(13) -0.0022(14)
O10 0.043(3) 0.037(2) 0.036(2) -0.0093(18) 0.0131(19) -0.0150(19)
O11 0.041(3) 0.033(2) 0.037(2) -0.0133(18) -0.0118(19) 0.0103(19)
O12 0.031(2) 0.029(2) 0.032(2) -0.0135(17) 0.0132(17) 0.0028(17)
O13 0.0358(12) 0.0394(11) 0.0358(12) -0.0039(9) -0.0129(9) -0.0204(9)
O14 0.037(2) 0.036(2) 0.038(2) -0.0121(18) 0.0151(19) -0.0123(19)
S1 0.0248(7) 0.0225(7) 0.0365(8) 0.0157(6) 0.0046(6) 0.0053(5)

loop_
_atom_type_symbol
_atom_type_description
_atom_type_scat_dispersion_real
_atom_type_scat_dispersion_imag
_atom_type_scat_source
C C 0.0033 0.0016 'International Tables Vol C Tables 4.2.6.8 and 6.1.1.4'
H H 0.0000 0.0000 'International Tables Vol C Tables 4.2.6.8 and 6.1.1.4'
N N 0.0061 0.0033 'International Tables Vol C Tables 4.2.6.8 and 6.1.1.4'
O O 0.0106 0.0060 'International Tables Vol C Tables 4.2.6.8 and 6.1.1.4'
Cd Cd -0.8075 1.2024 'International Tables Vol C Tables 4.2.6.8 and 6.1.1.4'
S S 0.1246 0.1234 'International Tables Vol C Tables 4.2.6.8 and 6.1.1.4'

loop_
_geom_angle_atom_site_label_1
_geom_angle_atom_site_label_2
_geom_angle_atom_site_label_3
_geom_angle
_geom_angle_site_symmetry_1
_geom_angle_site_symmetry_3
N1 C1 C2 111.1(2) . .
N1 C1 H1 124.4 . .
C2 C1 H1 124.4 . .
C1 C2 N2 104.4(2) . .
C1 C2 H2 127.8 . .
N2 C2 H2 127.8 . .
N2 C3 N1 112.6(2) . .
N2 C3 H3 123.7 . .
N1 C3 H3 123.7 . .
N2 C4 C5 114.1(2) . .
N2 C4 H4A 108.7 . .
C5 C4 H4A 108.7 . .
N2 C4 H4B 108.7 . .
C5 C4 H4B 108.7 . .
H4A C4 H4B 107.6 . .
C7 C5 C6 117.9(3) . .
C7 C5 C4 123.3(3) . .
C6 C5 C4 118.8(3) . .
C5 C6 C7 121.0(3) . 2_556
C5 C6 H6 119.5 . .
C7 C6 H6 119.5 2_556 .
C5 C7 C6 121.1(3) . 2_556
C5 C7 H7 119.5 . .
C6 C7 H7 119.5 2_556 .
N3 C8 N4 110.7(2) . .
N3 C8 H8 124.7 . .
N4 C8 H8 124.7 . .
N4 C9 C10 105.9(2) . .
N4 C9 H9 127.0 . .
C10 C9 H9 127.0 . .
N3 C10 C9 109.2(3) . .
N3 C10 H10 125.4 . .
C9 C10 H10 125.4 . .
C12 C11 N4 110.4(2) . .
C12 C11 H11A 109.6 . .
N4 C11 H11A 109.6 . .
C12 C11 H11B 109.6 . .
N4 C11 H11B 109.6 . .
H11A C11 H11B 108.1 . .
C13 C12 C14 115.7(3) . .
C13 C12 C11 124.0(3) . .
C14 C12 C11 120.3(3) . .
C14 C13 C12 122.4(3) 2_636 .
C14 C13 H13 119.1 2_636 .
C12 C13 H13 118.5 . .
C13 C14 C12 121.9(3) 2_636 .
C13 C14 H14 119.3 2_636 .
C12 C14 H14 118.8 . .
C22 C15 C16 121.0(2) . .
C22 C15 S1 118.84(19) . .
C16 C15 S1 120.1(2) . .
C17 C16 C15 118.0(3) . .
C17 C16 H16 121.0 . .
C15 C16 H16 121.0 . .
C19 C17 C16 120.8(3) . .
C19 C17 C18 118.7(3) . .
C16 C17 C18 120.6(3) . .
O5 C18 O4 121.6(3) . .
O5 C18 C17 119.9(2) . .
O4 C18 C17 118.5(3) . .
O5 C18 Cd2 63.93(13) . .
O4 C18 Cd2 57.68(12) . .
C17 C18 Cd2 176.1(2) . .
C17 C19 C20 122.2(3) . .
C17 C19 H19 118.9 . .
C20 C19 H19 118.9 . .
C19 C20 C22 116.2(2) . .
C19 C20 C21 121.9(2) . .
C22 C20 C21 121.9(2) . .
O6 C21 O7 121.5(3) . .
O6 C21 C20 120.0(3) . .
O7 C21 C20 118.4(2) . .
C15 C22 C20 121.7(2) . .
C15 C22 H22 119.1 . .
C20 C22 H22 119.1 . .
C24 C23 N5 109.4(3) . .
C24 C23 H23 125.3 . .
N5 C23 H23 125.3 . .
C23 C24 N6 105.1(3) . .
C23 C24 H24 127.5 . .
N6 C24 H24 127.5 . .
N6 C25 N5 114.0(3) . .
N6 C25 H25 123.0 . .
N5 C25 H25 123.0 . .
N6 C26 C27 113.84(14) . .
N6 C26 C27' 113.3(7) . .
N6 C26 H26A 107.6 . .
C27 C26 H26A 109.7 . .
C27' C26 H26A 98.7 . .
N6 C26 H26B 109.5 . .
C27 C26 H26B 108.3 . .
C27' C26 H26B 118.9 . .
H26A C26 H26B 107.8 . .
C32 C27 C28 120.2(2) . .
C32 C27 C26 116.2(2) . .
C28 C27 C26 123.5 . .
C29 C28 C27 120.01(19) . .
C29 C28 H28 120.0 . .
C27 C28 H28 120.0 . .
C30 C29 C28 121.2(6) . .
C30 C29 H29 119.4 . .
C28 C29 H29 119.4 . .
C29 C30 C31 118.3(8) . .
C29 C30 C33 125.6(9) . .
C31 C30 C33 116.0(7) . .
C32 C31 C30 120.0(5) . .
C32 C31 H31 120.0 . .
C30 C31 H31 120.0 . .
C27 C32 C31 120.1(4) . .
C27 C32 H32 119.9 . .
C31 C32 H32 119.9 . .
N7 C33 C30 111.5(5) . .
N7 C33 C30' 119.1(14) . .
N7 C33 H33A 109.9 . .
C30 C33 H33A 110.8 . .
C30' C33 H33A 116.4 . .
N7 C33 H33B 107.9 . .
C30 C33 H33B 108.9 . .
C30' C33 H33B 93.6 . .
H33A C33 H33B 107.7 . .
N7 C34 C35 107.4(3) . .
N7 C34 H34 126.3 . .
C35 C34 H34 126.3 . .
C34 C35 N8 110.3(3) . .
C34 C35 H35 124.8 . .
N8 C35 H35 124.8 . .
N7 C36 N8 112.8(3) . .
N7 C36 H36 123.6 . .
N8 C36 H36 123.6 . .
C32' C27' C28' 122.3(13) . .
C32' C27' C26 110.1(17) . .
C28' C27' C26 127.5(16) . .
C29' C28' C27' 118.7(12) . .
C29' C28' H28' 120.7 . .
C27' C28' H28' 120.7 . .
C28' C29' C30' 117.7(19) . .
C28' C29' H29' 121.1 . .
C30' C29' H29' 121.1 . .
C31' C30' C29' 124(3) . .
C31' C30' C33 105(2) . .
C29' C30' C33 130(3) . .
C30' C31' C32' 118.6(18) . .
C30' C31' H31' 120.7 . .
C32' C31' H31' 120.7 . .
C27' C32' C31' 118.4(13) . .
C27' C32' H32' 120.8 . .
C31' C32' H32' 120.8 . .
N3 Cd1 N3 180.000(1) 2_646 .
N3 Cd1 N1 90.67(10) 2_646 2_646
N3 Cd1 N1 89.33(10) . 2_646
N3 Cd1 N1 89.33(10) 2_646 .
N3 Cd1 N1 90.67(10) . .
N1 Cd1 N1 180.0 2_646 .
N3 Cd1 O1 93.31(9) 2_646 2_646
N3 Cd1 O1 86.69(9) . 2_646
N1 Cd1 O1 81.53(8) 2_646 2_646
N1 Cd1 O1 98.47(8) . 2_646
N3 Cd1 O1 86.69(9) 2_646 .
N3 Cd1 O1 93.31(9) . .
N1 Cd1 O1 98.47(8) 2_646 .
N1 Cd1 O1 81.53(8) . .
O1 Cd1 O1 180.00(13) 2_646 .
N8 Cd2 N5 117.07(11) 2_565 .
N8 Cd2 O7 107.42(10) 2_565 1_455
N5 Cd2 O7 113.90(10) . 1_455
N8 Cd2 O4 110.78(10) 2_565 .
N5 Cd2 O4 120.01(9) . .
O7 Cd2 O4 81.92(8) 1_455 .
N8 Cd2 O5 93.45(9) 2_565 .
N5 Cd2 O5 88.20(9) . .
O7 Cd2 O5 135.95(7) 1_455 .
O4 Cd2 O5 54.23(7) . .
N8 Cd2 C18 102.73(8) 2_565 .
N5 Cd2 C18 105.60(7) . .
O7 Cd2 C18 109.34(7) 1_455 .
C1 N1 C3 104.60(18) . .
C1 N1 Cd1 130.82(16) . .
C3 N1 Cd1 122.70(16) . .
C3 N2 C2 107.30(18) . .
C3 N2 C4 128.1(2) . .
C2 N2 C4 124.58(19) . .
C8 N3 C10 106.8(2) . .
C8 N3 Cd1 123.56(18) . .
C10 N3 Cd1 129.09(17) . .
C9 N4 C8 107.42(18) . .
C9 N4 C11 128.8(2) . .
C8 N4 C11 123.8(2) . .
C25 N5 C23 104.7(3) . .
C25 N5 Cd2 127.2(2) . .
C23 N5 Cd2 128.1(2) . .
C25 N6 C24 106.9(3) . .
C25 N6 C26 128.8(3) . .
C24 N6 C26 124.3(3) . .
C36 N7 C34 106.1(3) . .
C36 N7 C33 128.6(3) . .
C34 N7 C33 125.3(3) . .
C36 N8 C35 103.4(3) . .
C36 N8 Cd2 126.2(2) . 2_565
C35 N8 Cd2 129.5(2) . 2_565
S1 O1 Cd1 136.24(14) . .
C18 O4 Cd2 94.85(15) . .
C18 O5 Cd2 89.29(14) . .
C21 O7 Cd2 105.68(18) . 1_655
H8D O8 H8C 109.5 . .
H9B O9 H9C 109.5 . .
H10B O10 H10C 109.5 . .
H11F O11 H11D 109.5 . .
H12A O12 H12C 109.5 . .
H13A O13 H13B 109.5 . .
H14D O14 H14C 109.5 . .
O2 S1 O3 114.97(16) . .
O2 S1 O1 112.04(17) . .
O3 S1 O1 111.45(16) . .
O2 S1 C15 105.95(12) . .
O3 S1 C15 104.42(12) . .
O1 S1 C15 107.26(11) . .

loop_
_geom_bond_atom_site_label_1
_geom_bond_atom_site_label_2
_geom_bond_distance
_geom_bond_site_symmetry_2
C1 N1 1.336(3) .
C1 C2 1.380(4) .
C1 H1 0.9300 .
C2 N2 1.383(3) .
C2 H2 0.9300 .
C3 N2 1.311(3) .
C3 N1 1.340(3) .
C3 H3 0.9300 .
C4 N2 1.449(3) .
C4 C5 1.521(4) .
C4 H4A 0.9700 .
C4 H4B 0.9700 .
C5 C7 1.345(4) .
C5 C6 1.365(4) .
C6 C7 1.388(4) 2_556
C6 H6 0.9300 .
C7 C6 1.388(4) 2_556
C7 H7 0.9300 .
C8 N3 1.316(3) .
C8 N4 1.368(3) .
C8 H8 0.9300 .
C9 N4 1.336(3) .
C9 C10 1.401(4) .
C9 H9 0.9300 .
C10 N3 1.338(3) .
C10 H10 0.9300 .
C11 C12 1.475(4) .
C11 N4 1.477(3) .
C11 H11A 0.9700 .
C11 H11B 0.9700 .
C12 C13 1.382(4) .
C12 C14 1.384(4) .
C13 C14 1.357(4) 2_636
C13 H13 0.9300 .
C14 C13 1.357(4) 2_636
C14 H14 0.9300 .
C15 C22 1.361(3) .
C15 C16 1.413(4) .
C15 S1 1.775(3) .
C16 C17 1.386(4) .
C16 H16 0.9300 .
C17 C19 1.373(4) .
C17 C18 1.509(4) .
C18 O5 1.222(3) .
C18 O4 1.255(3) .
C18 Cd2 2.711(3) .
C19 C20 1.407(4) .
C19 H19 0.9300 .
C20 C22 1.413(3) .
C20 C21 1.452(3) .
C21 O6 1.237(4) .
C21 O7 1.261(4) .
C22 H22 0.9300 .
C23 C24 1.367(5) .
C23 N5 1.392(4) .
C23 H23 0.9300 .
C24 N6 1.410(5) .
C24 H24 0.9300 .
C25 N6 1.302(4) .
C25 N5 1.317(4) .
C25 H25 0.9300 .
C26 N6 1.444(3) .
C26 C27 1.5081 .
C26 C27' 1.580(18) .
C26 H26A 0.9700 .
C26 H26B 0.9701 .
C27 C32 1.383(5) .
C27 C28 1.3900 .
C28 C29 1.390(4) .
C28 H28 0.9300 .
C29 C30 1.378(11) .
C29 H29 0.9300 .
C30 C31 1.434(13) .
C30 C33 1.479(11) .
C31 C32 1.389(6) .
C31 H31 0.9300 .
C32 H32 0.9300 .
C33 N7 1.468(4) .
C33 C30' 1.59(3) .
C33 H33A 0.9701 .
C33 H33B 0.9700 .
C34 N7 1.328(4) .
C34 C35 1.333(5) .
C34 H34 0.9300 .
C35 N8 1.345(4) .
C35 H35 0.9300 .
C36 N7 1.319(4) .
C36 N8 1.320(4) .
C36 H36 0.9300 .
C27' C32' 1.35(2) .
C27' C28' 1.39(3) .
C28' C29' 1.365(15) .
C28' H28' 0.9300 .
C29' C30' 1.39(4) .
C29' H29' 0.9300 .
C30' C31' 1.31(4) .
C31' C32' 1.407(16) .
C31' H31' 0.9300 .
C32' H32' 0.9300 .
Cd1 N3 2.272(3) 2_646
Cd1 N3 2.272(3) .
Cd1 N1 2.322(3) 2_646
Cd1 N1 2.322(3) .
Cd1 O1 2.4181(19) 2_646
Cd1 O1 2.4181(19) .
Cd2 N8 2.196(3) 2_565
Cd2 N5 2.205(3) .
Cd2 O7 2.210(2) 1_455
Cd2 O4 2.299(2) .
Cd2 O5 2.435(2) .
N8 Cd2 2.196(3) 2_565
O1 S1 1.445(2) .
O2 S1 1.399(3) .
O3 S1 1.419(3) .
O7 Cd2 2.210(2) 1_655
O8 H8D 0.8500 .
O8 H8C 0.8501 .
O9 H9B 0.8500 .
O9 H9C 0.8499 .
O10 H10B 0.8500 .
O10 H10C 0.8501 .
O11 H11F 0.8501 .
O11 H11D 0.8500 .
O12 H12A 0.8500 .
O12 H12C 0.8499 .
O13 H13A 0.8499 .
O13 H13B 0.8501 .
O14 H14D 0.8500 .
O14 H14C 0.8500 .

loop_
_geom_hbond_atom_site_label_D
_geom_hbond_atom_site_label_H
_geom_hbond_atom_site_label_A
_geom_hbond_distance_DH
_geom_hbond_distance_HA
_geom_hbond_distance_DA
_geom_hbond_angle_DHA
_geom_hbond_site_symmetry_A
O11 H11F O8 0.85 2.33 2.862(6) 120.8 .
O8 H8C O13 0.85 1.85 2.319(5) 113.0 .
O8 H8D O2 0.85 2.13 2.836(5) 139.9 2_656
O9 H9B O13 0.85 2.26 3.006(2) 147.3 1_655
O9 H9C O13 0.85 2.50 3.006(2) 118.7 2_667
O11 H11D O6 0.85 2.21 2.852(5) 132.5 2_666
O13 H13A O14 0.85 2.22 2.667(4) 112.8 2_666
O12 H12A O12 0.85 1.04 1.854(8) 157.8 2_677
